data_7219195
loop_
_publ_author_name
'Hu, Yanjing'
'Li, Zhiqiang'
'Zhao, Yiran'
'Yang, Yu'
'Liu, Faqian'
'Wang, Lei'

_publ_section_title
;
 Using Halogen&#x2022;&#x2022;&#x2022;Halogen Interactions or
 C/N--H&#x2022;&#x2022;&#x2022;Cl Hydrogen Bonding to Direct Crystal
 Packing in Tetrachlorophthalic Acid with N--heterocyclic Compounds
;
_journal_name_full 'RSC Adv.'
_journal_paper_doi 10.1039/C4RA15392H
_journal_year 2014
_chemical_formula_moiety 'C8 Cl4 O4, C16 H20 N4, 2(H2 O)'
_chemical_formula_sum 'C24 H24 Cl4 N4 O6'
_chemical_formula_weight 606.27
_chemical_name_systematic
;
 ? 
;
_space_group_crystal_system monoclinic
_space_group_IT_number 15
_space_group_name_Hall '-C 2yc'
_space_group_name_H-M_alt 'C 1 2/c 1'
_symmetry_space_group_name_Hall '-C 2yc'
_symmetry_space_group_name_H-M 'C 1 2/c 1'
_atom_sites_solution_hydrogens geom
_atom_sites_solution_primary iterative
_atom_sites_solution_secondary difmap
_audit_creation_date 2014-11-23
_audit_creation_method
;
Olex2 1.2
(compiled 2014.11.21 svn.r3092 for OlexSys, GUI svn.r4949)
;
_audit_update_record
;
2014-11-28 deposited with the CCDC.
2014-12-24 downloaded from the CCDC.
;
_cell_angle_alpha 90.00
_cell_angle_beta 98.590(4)
_cell_angle_gamma 90.00
_cell_formula_units_Z 4
_cell_length_a 12.6127(5)
_cell_length_b 23.7989(9)
_cell_length_c 9.5324(4)
_cell_measurement_reflns_used 2120
_cell_measurement_temperature 293(2)
_cell_measurement_theta_max 26.8030
_cell_measurement_theta_min 3.0310
_cell_volume 2829.2(2)
_computing_cell_refinement
;
CrysAlisPro, Agilent Technologies,
Version 1.171.36.28 (release 01-02-2013 CrysAlis171 .NET)
(compiled Feb  1 2013,16:14:44)
;
_computing_data_collection
;
CrysAlisPro, Agilent Technologies,
Version 1.171.36.28 (release 01-02-2013 CrysAlis171 .NET)
(compiled Feb  1 2013,16:14:44)
;
_computing_data_reduction
;
CrysAlisPro, Agilent Technologies,
Version 1.171.36.28 (release 01-02-2013 CrysAlis171 .NET)
(compiled Feb  1 2013,16:14:44)
;
_computing_molecular_graphics 'Olex2 (Dolomanov et al., 2009)'
_computing_publication_material 'Olex2 (Dolomanov et al., 2009)'
_computing_structure_refinement 'XL (Sheldrick, 2008)'
_computing_structure_solution 'olex2.solve (Bourhis et al., 2015)'
_diffrn_ambient_temperature 293(2)
_diffrn_detector_area_resol_mean 10.5095
_diffrn_measured_fraction_theta_full 0.999
_diffrn_measured_fraction_theta_max 0.999
_diffrn_measurement_details
;
  1 omega  -50.00   12.00   1.0000    8.0000
omega____ theta____ kappa____ phi______ frames
    -      -13.0184  -38.0000   60.0000 62

  2 omega  -95.00   31.00   1.0000    8.0000
omega____ theta____ kappa____ phi______ frames
    -      -13.0184  -19.0000  150.0000 126
;
_diffrn_measurement_device_type 'Xcalibur, Atlas, Gemini ultra'
_diffrn_measurement_method '\w scans'
_diffrn_orient_matrix_UB_11 -0.0124318000
_diffrn_orient_matrix_UB_12 0.0266880000
_diffrn_orient_matrix_UB_13 0.0263648000
_diffrn_orient_matrix_UB_21 0.0524438000
_diffrn_orient_matrix_UB_22 0.0017885000
_diffrn_orient_matrix_UB_23 0.0388472000
_diffrn_orient_matrix_UB_31 0.0181896000
_diffrn_orient_matrix_UB_32 0.0131493000
_diffrn_orient_matrix_UB_33 -0.0587958000
_diffrn_radiation_monochromator graphite
_diffrn_radiation_type MoK\a
_diffrn_radiation_wavelength 0.71073
_diffrn_reflns_av_R_equivalents 0.0235
_diffrn_reflns_av_unetI/netI 0.0325
_diffrn_reflns_limit_h_max 15
_diffrn_reflns_limit_h_min -15
_diffrn_reflns_limit_k_max 29
_diffrn_reflns_limit_k_min -22
_diffrn_reflns_limit_l_max 11
_diffrn_reflns_limit_l_min -9
_diffrn_reflns_number 6437
_diffrn_reflns_theta_full 26.50
_diffrn_reflns_theta_max 26.50
_diffrn_reflns_theta_min 2.65
_diffrn_source 'Enhance (Mo) X-ray Source'
_exptl_absorpt_coefficient_mu 0.463
_exptl_absorpt_correction_T_max 1.00000
_exptl_absorpt_correction_T_min 0.93242
_exptl_absorpt_correction_type multi-scan
_exptl_absorpt_process_details
;
CrysAlisPro, Agilent Technologies,
Version 1.171.36.28 (release 01-02-2013 CrysAlis171 .NET)
(compiled Feb  1 2013,16:14:44)
Empirical absorption correction using spherical harmonics,
 implemented in SCALE3 ABSPACK scaling algorithm.
;
_exptl_crystal_colour 'clear light colourless'
_exptl_crystal_colour_lustre clear
_exptl_crystal_colour_modifier light
_exptl_crystal_colour_primary colourless
_exptl_crystal_density_diffrn 1.423
_exptl_crystal_density_method 'not measured'
_exptl_crystal_description octahedral
_exptl_crystal_F_000 1248
_exptl_crystal_size_max 0.16
_exptl_crystal_size_mid 0.12
_exptl_crystal_size_min 0.08
_refine_diff_density_max 0.469
_refine_diff_density_min -0.492
_refine_diff_density_rms 0.048
_refine_ls_extinction_method none
_refine_ls_goodness_of_fit_ref 1.039
_refine_ls_hydrogen_treatment mixed
_refine_ls_matrix_type full
_refine_ls_number_parameters 180
_refine_ls_number_reflns 2925
_refine_ls_number_restraints 0
_refine_ls_restrained_S_all 1.039
_refine_ls_R_factor_all 0.0864
_refine_ls_R_factor_gt 0.0607
_refine_ls_shift/su_max 0.000
_refine_ls_shift/su_mean 0.000
_refine_ls_structure_factor_coef Fsqd
_refine_ls_weighting_details 'calc w=1/[\s^2^(Fo^2^)+(0.0506P)^2^+4.4516P] where P=(Fo^2^+2Fc^2^)/3'
_refine_ls_weighting_scheme calc
_refine_ls_wR_factor_gt 0.1364
_refine_ls_wR_factor_ref 0.1551
_reflns_number_gt 2057
_reflns_number_total 2925
_reflns_threshold_expression >2sigma(I)
_cod_data_source_file c4ra15392h2.cif
_cod_data_source_block compound7
_cod_original_cell_volume 2829.23(19)
_cod_database_code 7219195
_chemical_oxdiff_formula 'C1 O1 N1 Cd1'
_reflns_odcompleteness_completeness 99.90
_reflns_odcompleteness_iscentric 1
_reflns_odcompleteness_theta 26.32
_olex2_refinement_description
;
1. Fixed Uiso
 At 1.2 times of:
  All C(H) groups, All C(H,H) groups
 At 1.5 times of:
  All C(H,H,H) groups, All O(H,H) groups
2.a Free rotating group:
 O3(H3A,H3B)
2.b Secondary CH2 refined with riding coordinates:
 C12(H12A,H12B)
2.c Aromatic/amide H refined with riding coordinates:
 C13(H13), C14(H14), C15(H15), C19(H19)
2.d Idealised Me refined as rotating group:
 C16(H16A,H16B,H16C)
;
_olex2_submission_special_instructions 'No special instructions were received'

loop_
_space_group_symop_id
_space_group_symop_operation_xyz
1 'x, y, z'
2 '-x, y, -z+1/2'
3 'x+1/2, y+1/2, z'
4 '-x+1/2, y+1/2, -z+1/2'
5 '-x, -y, -z'
6 'x, -y, z-1/2'
7 '-x+1/2, -y+1/2, -z'
8 'x+1/2, -y+1/2, z-1/2'

loop_
_atom_site_label
_atom_site_type_symbol
_atom_site_fract_x
_atom_site_fract_y
_atom_site_fract_z
_atom_site_U_iso_or_equiv
_atom_site_adp_type
_atom_site_occupancy
_atom_site_calc_flag
_atom_site_refinement_flags_posn
Cl1 Cl 0.29478(9) 0.43525(6) 0.02419(14) 0.1241(5) Uani 1 d .
Cl2 Cl 0.40065(14) 0.54894(5) 0.1304(3) 0.1865(10) Uani 1 d .
O1 O 0.33891(16) 0.30883(9) 0.2134(2) 0.0637(6) Uani 1 d .
N2 N 0.19485(16) 0.32800(9) 0.6327(2) 0.0458(5) Uani 1 d .
N1 N 0.30073(18) 0.32576(10) 0.4768(3) 0.0523(6) Uani 1 d .
O2 O 0.43140(19) 0.31157(11) 0.0351(2) 0.0811(7) Uani 1 d .
C7 C 0.4045(2) 0.33067(13) 0.1444(3) 0.0488(6) Uani 1 d .
C8 C 0.0489(2) 0.38259(11) 0.7232(3) 0.0470(6) Uani 1 d .
O3 O 0.1324(2) 0.29601(12) 1.0432(3) 0.0862(8) Uani 1 d .
H3A H 0.1963 0.2965 1.0869 0.129 Uiso 1 d G
H3B H 0.1150 0.2625 1.0186 0.129 Uiso 1 d G
C10 C 0.1995(2) 0.33239(12) 0.4946(3) 0.0489(6) Uani 1 d .
C11 C 0.4544(2) 0.38579(12) 0.1992(3) 0.0501(7) Uani 1 d .
C12 C 0.0967(2) 0.32639(12) 0.6978(3) 0.0530(7) Uani 1 d .
H12A H 0.1123 0.3069 0.7879 0.064 Uiso 1 calc R
H12B H 0.0435 0.3045 0.6372 0.064 Uiso 1 calc R
C13 C 0.2965(2) 0.31821(13) 0.7029(3) 0.0552(7) Uani 1 d .
H13 H 0.3160 0.3135 0.8002 0.066 Uiso 1 calc R
C14 C 0.3620(2) 0.31681(13) 0.6052(3) 0.0586(7) Uani 1 d .
H14 H 0.4357 0.3109 0.6216 0.070 Uiso 1 calc R
C15 C 0.0957(3) 0.43316(13) 0.6980(4) 0.0682(9) Uani 1 d .
H15 H 0.1605 0.4334 0.6625 0.082 Uiso 1 calc R
C16 C 0.1088(3) 0.34368(18) 0.3820(3) 0.0803(11) Uani 1 d .
H16A H 0.0492 0.3203 0.3957 0.120 Uiso 1 calc GR
H16B H 0.1296 0.3357 0.2912 0.120 Uiso 1 calc GR
H16C H 0.0883 0.3824 0.3855 0.120 Uiso 1 calc GR
C17 C 0.4089(3) 0.43628(15) 0.1489(4) 0.0746(10) Uani 1 d .
C18 C 0.4549(3) 0.48658(15) 0.1987(6) 0.0993(17) Uani 1 d .
C19 C 0.0482(3) 0.48334(16) 0.7245(5) 0.0982(14) Uani 1 d .
H19 H 0.0811 0.5171 0.7079 0.118 Uiso 1 calc R
H1 H 0.319(3) 0.3241(14) 0.386(4) 0.079(10) Uiso 1 d .

loop_
_atom_site_aniso_label
_atom_site_aniso_U_11
_atom_site_aniso_U_22
_atom_site_aniso_U_33
_atom_site_aniso_U_23
_atom_site_aniso_U_13
_atom_site_aniso_U_12
Cl1 0.0849(8) 0.1557(12) 0.1288(10) 0.0587(9) 0.0065(7) 0.0523(7)
Cl2 0.1560(13) 0.0783(8) 0.356(3) 0.0850(12) 0.1392(16) 0.0564(8)
O1 0.0638(13) 0.0827(15) 0.0494(11) -0.0097(10) 0.0241(10) -0.0206(11)
N2 0.0396(11) 0.0599(14) 0.0406(11) -0.0025(10) 0.0151(9) 0.0005(10)
N1 0.0503(13) 0.0617(15) 0.0501(13) -0.0074(11) 0.0247(11) -0.0061(11)
O2 0.0734(15) 0.117(2) 0.0596(13) -0.0276(13) 0.0326(11) -0.0238(13)
C7 0.0362(13) 0.0711(18) 0.0389(13) 0.0009(13) 0.0045(11) 0.0021(12)
C8 0.0430(14) 0.0556(16) 0.0446(14) 0.0013(12) 0.0140(11) 0.0001(12)
O3 0.0703(16) 0.1011(19) 0.0805(17) -0.0138(15) -0.0106(13) 0.0120(14)
C10 0.0473(15) 0.0606(17) 0.0411(14) -0.0037(12) 0.0139(11) -0.0032(12)
C11 0.0406(14) 0.0593(17) 0.0537(16) 0.0057(13) 0.0186(11) 0.0045(12)
C12 0.0459(15) 0.0625(17) 0.0562(16) 0.0021(14) 0.0264(13) -0.0006(13)
C13 0.0475(15) 0.075(2) 0.0425(14) 0.0012(14) 0.0045(12) 0.0046(14)
C14 0.0381(14) 0.072(2) 0.0665(19) -0.0046(15) 0.0104(13) 0.0002(13)
C15 0.0591(19) 0.066(2) 0.086(2) -0.0002(17) 0.0332(17) -0.0082(15)
C16 0.068(2) 0.118(3) 0.0524(19) 0.0024(19) 0.0024(16) 0.005(2)
C17 0.0580(19) 0.074(2) 0.098(3) 0.026(2) 0.0320(18) 0.0200(17)
C18 0.086(3) 0.055(2) 0.174(5) 0.024(2) 0.075(3) 0.0199(17)
C19 0.097(3) 0.055(2) 0.156(4) 0.000(2) 0.062(3) -0.0102(19)

loop_
_atom_type_symbol
_atom_type_description
_atom_type_scat_dispersion_real
_atom_type_scat_dispersion_imag
_atom_type_scat_source
C C 0.0033 0.0016 'International Tables Vol C Tables 4.2.6.8 and 6.1.1.4'
H H 0.0000 0.0000 'International Tables Vol C Tables 4.2.6.8 and 6.1.1.4'
Cl Cl 0.1484 0.1585 'International Tables Vol C Tables 4.2.6.8 and 6.1.1.4'
N N 0.0061 0.0033 'International Tables Vol C Tables 4.2.6.8 and 6.1.1.4'
O O 0.0106 0.0060 'International Tables Vol C Tables 4.2.6.8 and 6.1.1.4'

loop_
_geom_angle_atom_site_label_1
_geom_angle_atom_site_label_2
_geom_angle_atom_site_label_3
_geom_angle
_geom_angle_site_symmetry_1
_geom_angle_site_symmetry_3
C10 N2 C12 125.9(2) . .
C10 N2 C13 108.6(2) . .
C13 N2 C12 125.1(2) . .
C10 N1 C14 109.5(2) . .
O1 C7 C11 117.1(2) . .
O2 C7 O1 125.6(3) . .
O2 C7 C11 117.3(2) . .
C8 C8 C12 117.05(13) 2_556 .
C15 C8 C8 119.10(17) . 2_556
C15 C8 C12 123.8(2) . .
N2 C10 C16 126.3(2) . .
N1 C10 N2 107.6(2) . .
N1 C10 C16 126.1(2) . .
C11 C11 C7 119.93(14) 2_655 .
C17 C11 C7 120.2(3) . .
C17 C11 C11 119.9(2) . 2_655
N2 C12 C8 115.5(2) . .
C14 C13 N2 107.1(2) . .
C13 C14 N1 107.2(2) . .
C19 C15 C8 121.1(3) . .
C11 C17 Cl1 119.0(3) . .
C18 C17 Cl1 120.9(3) . .
C18 C17 C11 120.1(4) . .
C17 C18 Cl2 119.6(4) . .
C17 C18 C18 120.0(2) . 2_655
C18 C18 Cl2 120.35(18) 2_655 .
C19 C19 C15 119.82(19) 2_556 .

loop_
_geom_bond_atom_site_label_1
_geom_bond_atom_site_label_2
_geom_bond_distance
_geom_bond_site_symmetry_2
Cl1 C17 1.725(4) .
Cl2 C18 1.721(4) .
O1 C7 1.244(3) .
N2 C10 1.331(3) .
N2 C12 1.465(3) .
N2 C13 1.375(3) .
N1 C10 1.322(3) .
N1 C14 1.363(4) .
O2 C7 1.231(3) .
C7 C11 1.514(4) .
C8 C8 1.403(5) 2_556
C8 C12 1.502(4) .
C8 C15 1.377(4) .
C10 C16 1.472(4) .
C11 C11 1.389(5) 2_655
C11 C17 1.386(4) .
C13 C14 1.335(4) .
C15 C19 1.376(5) .
C17 C18 1.383(5) .
C18 C18 1.385(10) 2_655
C19 C19 1.375(7) 2_556
